data_2108585
loop_
_publ_author_name
'Malinska, Maura'
'Kieliszek, Aleksandra'
'Kozio\/l, Anna E.'
'Miros\/law, Barbara'
'Wo\'zniak, Krzysztof'

_publ_section_title
;
 Interplay between packing, dimer interaction energy and morphology in a
 series of tricyclic imide crystals
;
_journal_issue 2
_journal_name_full 'Acta Crystallographica Section B'
_journal_page_first
;
;
_journal_paper_doi 10.1107/S2052520620001304
_journal_volume 76
_journal_year 2020
_chemical_formula_moiety 'C10 H11 N O3'
_chemical_formula_sum 'C10 H11 N O3'
_chemical_formula_weight 193.191
_space_group_crystal_system monoclinic
_space_group_IT_number 14
_space_group_name_Hall '-P 2ybc'
_space_group_name_H-M_alt 'P 1 21/c 1'
_atom_sites_solution_hydrogens difmap
_atom_sites_solution_primary direct
_atom_sites_solution_secondary difmap
_audit_creation_method 'MoPro v16'
_cell_angle_alpha 90
_cell_angle_beta 90.75(3)
_cell_angle_gamma 90
_cell_formula_units_Z 4
_cell_length_a 8.740(2)
_cell_length_b 10.989(2)
_cell_length_c 9.736(2)
_cell_measurement_reflns_used 3500
_cell_measurement_temperature 100.0(2)
_cell_measurement_theta_max 35
_cell_measurement_theta_min 3
_cell_volume 935.0(3)
_computing_structure_refinement 'MoPro (J. Appl. Cryst. 2005, 38, 38-54)'
_diffrn_ambient_temperature 100.00(2)
_diffrn_measured_fraction_theta_full 0.995
_diffrn_measured_fraction_theta_max 0.976
_diffrn_measurement_device_type 'Bruker ApexII Ultra'
_diffrn_radiation_source 'rotating anode'
_diffrn_radiation_type MoK\a
_diffrn_radiation_wavelength 0.71073
_diffrn_reflns_av_R_equivalents 0.0372
_diffrn_reflns_av_sigmaI/netI 0.02522
_diffrn_reflns_limit_h_max 19
_diffrn_reflns_limit_h_min -19
_diffrn_reflns_limit_k_max 23
_diffrn_reflns_limit_k_min 0
_diffrn_reflns_limit_l_max 21
_diffrn_reflns_limit_l_min 0
_diffrn_reflns_number 180912
_diffrn_reflns_theta_full 50.55
_diffrn_reflns_theta_max 51.20
_diffrn_reflns_theta_min 2.79
_exptl_crystal_colour colorless
_exptl_crystal_density_diffrn 1.373
_exptl_crystal_density_method 'not measured'
_exptl_crystal_description block
_exptl_crystal_F_000 408
_exptl_crystal_size_max 0.2
_exptl_crystal_size_mid 0.2
_exptl_crystal_size_min 0.1
_refine_ls_extinction_method none
_refine_ls_goodness_of_fit_ref 1.770
_refine_ls_hydrogen_treatment refall
_refine_ls_matrix_type full
_refine_ls_number_parameters 171
_refine_ls_number_reflns 9849
_refine_ls_number_restraints 22
_refine_ls_restrained_S_all 654.450
_refine_ls_R_factor_all 0.0183
_refine_ls_R_factor_gt 0.0169
_refine_ls_shift/su_max -0.002
_refine_ls_shift/su_mean -0.000
_refine_ls_structure_factor_coef Fsqd
_refine_ls_weighting_scheme sigma
_refine_ls_wR_factor_gt 0.0401
_refine_ls_wR_factor_ref 0.0404
_reflns_number_gt 9298
_reflns_number_total 9849
_reflns_threshold_expression I>2.0\s(I)
_cod_data_source_file dk5079sup1.cif
_cod_data_source_block P1_2
_cod_database_code 2108585

loop_
_symmetry_equiv_pos_as_xyz
'x, y, z'
'-x, y+1/2, -z+1/2'
'-x, -y, -z'
'x, -y+1/2, z+1/2'

loop_
_atom_site_type_symbol
_atom_site_label
_atom_site_fract_x
_atom_site_fract_y
_atom_site_fract_z
_atom_site_U_iso_or_equiv
_atom_site_adp_type
_atom_site_occupancy
_atom_site_calc_flag
_atom_site_refinement_flags_posn
_atom_site_refinement_flags_adp
_atom_site_disorder_assembly
_atom_site_disorder_group
O O1 0.422915(16) 0.160750(12) 0.609425(16) 0.014678(10) Uani 1 d . . . .
O O2 0.637245(16) 0.469960(11) 0.355803(14) 0.013093(9) Uani 1 d . . . .
O O3 0.839040(14) 0.194663(11) 0.532867(12) 0.010116(8) Uani 1 d . . . .
N N1 0.514792(16) 0.333568(12) 0.500645(15) 0.011031(9) Uani 1 d . . . .
H H1 0.4543(5) 0.3981(3) 0.5539(5) 0.0175(3) Uiso 1 d D . . .
C C4 0.862822(16) 0.235625(12) 0.391320(14) 0.009062(9) Uani 1 d . . . .
C C5 0.917984(19) 0.117975(14) 0.321001(17) 0.011854(10) Uani 1 d . . . .
H H5 0.9853(5) 0.1159(4) 0.2285(3) 0.0154(3) Uiso 1 d D . . .
C C6 0.84988(2) 0.025543(14) 0.389088(18) 0.012926(11) Uani 1 d . . . .
H H6 0.8460(6) -0.07093(18) 0.3674(5) 0.0166(3) Uiso 1 d D . . .
C C7 0.751748(18) 0.085999(13) 0.500023(16) 0.010785(10) Uani 1 d . . . .
H H7 0.7216(5) 0.0342(4) 0.5922(3) 0.0137(2) Uiso 1 d D . . .
C C1 0.503756(17) 0.207949(13) 0.521753(16) 0.010221(9) Uani 1 d . . . .
C C2 0.614717(17) 0.364931(13) 0.395339(15) 0.009650(9) Uani 1 d . . . .
C C3 0.690904(17) 0.249618(12) 0.341062(14) 0.009051(9) Uani 1 d . . . .
H H3 0.6862(5) 0.2462(4) 0.22829(18) 0.0114(2) Uiso 1 d D . . .
C C8 0.611772(17) 0.144003(13) 0.421076(16) 0.009946(9) Uani 1 d . . . .
H H8 0.5505(5) 0.0750(3) 0.3601(4) 0.0126(2) Uiso 1 d D . . .
C C9 0.964170(19) 0.347897(15) 0.383506(18) 0.012578(10) Uani 1 d . . . .
H H9B 0.9575(6) 0.3831(4) 0.2789(2) 0.0163(3) Uiso 1 d D . . .
H H9A 0.9173(5) 0.4186(3) 0.4499(4) 0.0161(3) Uiso 1 d D . . .
C C10 1.13127(2) 0.32278(2) 0.42342(3) 0.018876(14) Uani 1 d . . . .
H H10C 1.1844(6) 0.2599(4) 0.3535(4) 0.0253(4) Uiso 1 d D . . .
H H10B 1.2003(5) 0.4039(3) 0.4181(6) 0.0248(4) Uiso 1 d D . . .
H H10A 1.1431(6) 0.2894(5) 0.5269(3) 0.0246(4) Uiso 1 d D . . .

loop_
_atom_site_aniso_label
_atom_site_aniso_U_11
_atom_site_aniso_U_22
_atom_site_aniso_U_33
_atom_site_aniso_U_12
_atom_site_aniso_U_13
_atom_site_aniso_U_23
O1 0.01282(4) 0.01214(4) 0.01922(5) -0.00092(3) 0.00576(4) 0.00177(3)
O2 0.01572(5) 0.00808(3) 0.01557(4) 0.00165(3) 0.00387(4) 0.00138(3)
O3 0.01043(4) 0.01095(4) 0.00896(3) 0.00098(3) -0.00011(3) 0.00033(3)
N1 0.01077(4) 0.00854(4) 0.01386(4) 0.00116(3) 0.00316(3) 0.00000(3)
C4 0.00921(4) 0.00840(4) 0.00960(4) 0.00036(3) 0.00098(3) 0.00006(3)
C5 0.01272(5) 0.00991(4) 0.01304(5) 0.00173(4) 0.00378(4) -0.00051(3)
C6 0.01368(5) 0.00837(4) 0.01683(5) 0.00204(4) 0.00405(4) -0.00009(4)
C7 0.01147(5) 0.00873(4) 0.01222(5) 0.00151(3) 0.00220(4) 0.00180(3)
C1 0.00857(4) 0.00902(4) 0.01311(5) -0.00031(3) 0.00145(3) 0.00020(3)
C2 0.01019(4) 0.00778(4) 0.01100(4) 0.00089(3) 0.00071(3) 0.00033(3)
C3 0.01004(4) 0.00824(4) 0.00887(4) 0.00070(3) 0.00012(3) -0.00031(3)
C8 0.00982(4) 0.00801(4) 0.01202(4) -0.00031(3) 0.00064(3) -0.00096(3)
C9 0.01039(5) 0.01067(4) 0.01668(5) -0.00140(3) 0.00042(4) 0.00095(4)
C10 0.01103(5) 0.01900(7) 0.02653(8) -0.00115(5) -0.00213(5) -0.00005(6)

loop_
_atom_type_symbol
_atom_type_description
_atom_type_scat_dispersion_real
_atom_type_scat_dispersion_imag
_atom_type_scat_source
C C 0.0034 0.0017 'Clementi & Roetti 1974. Atomic Data & Nuclear Data Tables. 14, 177'
H H 0.0000 0.0000 'Clementi & Roetti 1974. Atomic Data & Nuclear Data Tables. 14, 177'
N N 0.0066 0.0034 'Clementi & Roetti 1974. Atomic Data & Nuclear Data Tables. 14, 177'
O O 0.0114 0.0062 'Clementi & Roetti 1974. Atomic Data & Nuclear Data Tables. 14, 177'

loop_
_geom_angle_atom_site_label_1
_geom_angle_atom_site_label_2
_geom_angle_atom_site_label_3
_geom_angle
_geom_angle_site_symmetry_1
_geom_angle_site_symmetry_2
_geom_angle_site_symmetry_3
_geom_angle_publ_flag
C4 O3 C7 97.243(10) . . . ?
C2 N1 C1 113.310(11) . . . ?
C2 N1 H1 122.0(2) . . . ?
C1 N1 H1 124.7(2) . . . ?
O3 C4 C3 100.063(10) . . . ?
O3 C4 C9 112.677(11) . . . ?
O3 C4 C5 102.041(11) . . . ?
C3 C4 C9 117.200(11) . . . ?
C3 C4 C5 104.197(11) . . . ?
C9 C4 C5 118.149(11) . . . ?
C4 C5 C6 105.618(12) . . . ?
C4 C5 H5 124.3(2) . . . ?
C6 C5 H5 129.7(2) . . . ?
C7 C6 C5 105.796(12) . . . ?
C7 C6 H6 123.0(2) . . . ?
C5 C6 H6 130.7(2) . . . ?
O3 C7 C8 100.241(11) . . . ?
O3 C7 C6 102.344(11) . . . ?
O3 C7 H7 112.2(2) . . . ?
C8 C7 C6 105.625(12) . . . ?
C8 C7 H7 114.6(2) . . . ?
C6 C7 H7 119.5(2) . . . ?
O1 C1 N1 124.011(12) . . . ?
O1 C1 C8 127.737(12) . . . ?
N1 C1 C8 108.227(11) . . . ?
O2 C2 N1 124.276(12) . . . ?
O2 C2 C3 126.564(11) . . . ?
N1 C2 C3 109.153(11) . . . ?
C2 C3 C4 112.951(11) . . . ?
C2 C3 C8 104.207(10) . . . ?
C2 C3 H3 111.3(2) . . . ?
C4 C3 C8 101.435(11) . . . ?
C4 C3 H3 109.2(2) . . . ?
C8 C3 H3 117.5(2) . . . ?
C1 C8 C7 110.715(11) . . . ?
C1 C8 C3 104.908(11) . . . ?
C1 C8 H8 111.1(2) . . . ?
C7 C8 C3 101.427(11) . . . ?
C7 C8 H8 110.8(2) . . . ?
C3 C8 H8 117.3(2) . . . ?
C4 C9 C10 113.274(13) . . . ?
C4 C9 H9B 108.1(2) . . . ?
C4 C9 H9A 108.9(2) . . . ?
C10 C9 H9B 109.9(2) . . . ?
C10 C9 H9A 110.0(2) . . . ?
H9B C9 H9A 106.5(3) . . . ?
C9 C10 H10A 112.2(3) . . . ?
C9 C10 H10B 111.8(3) . . . ?
C9 C10 H10C 111.8(3) . . . ?
H10A C10 H10B 106.3(4) . . . ?
H10A C10 H10C 109.6(4) . . . ?
H10B C10 H10C 104.7(4) . . . ?

loop_
_geom_bond_atom_site_label_1
_geom_bond_atom_site_label_2
_geom_bond_distance
_geom_bond_site_symmetry_2
_geom_bond_publ_flag
O1 C1 1.2299(2) . ?
O2 C2 1.23330(19) . ?
O3 C4 1.46714(18) . ?
O3 C7 1.4505(2) . ?
N1 C2 1.3986(2) . ?
N1 C1 1.39916(19) . ?
N1 H1 1.0288(18) . ?
C4 C3 1.5816(2) . ?
C4 C9 1.5213(2) . ?
C4 C5 1.5431(2) . ?
C5 C6 1.3549(2) . ?
C5 H5 1.0828(18) . ?
C6 C7 1.5388(2) . ?
C6 H6 1.0814(18) . ?
C7 C8 1.5714(2) . ?
C7 H7 1.0979(18) . ?
C1 C8 1.5395(2) . ?
C2 C3 1.52891(19) . ?
C3 C8 1.5641(2) . ?
C3 H3 1.0989(17) . ?
C8 H8 1.0982(18) . ?
C9 C10 1.5314(3) . ?
C9 H9B 1.0907(18) . ?
C9 H9A 1.0936(18) . ?
C10 H10A 1.0758(18) . ?
C10 H10B 1.0782(18) . ?
C10 H10C 1.0789(18) . ?

loop_
_geom_hbond_atom_site_label_D
_geom_hbond_atom_site_label_H
_geom_hbond_atom_site_label_A
_geom_hbond_distance_DH
_geom_hbond_distance_HA
_geom_hbond_distance_DA
_geom_hbond_angle_DHA
_geom_hbond_site_symmetry_A
C3 H3 O3 1.0989(17) 2.428(3) 3.34012(18) 139.47(17) 4_554
C3 H3 C1 1.0989(17) 2.599(3) 3.5248(2) 141.36(17) 4_554
C6 H6 O1 1.0814(18) 2.562(5) 3.1427(2) 112.7(2) 3_656
C8 H8 O1 1.0982(18) 2.618(4) 3.37536(19) 125.4(2) 3_656
N1 H1 O2 1.0288(18) 1.8797(19) 2.90329(18) 172.78(8) 3_666

loop_
_geom_torsion_atom_site_label_1
_geom_torsion_atom_site_label_2
_geom_torsion_atom_site_label_3
_geom_torsion_atom_site_label_4
_geom_torsion_site_symmetry_1
_geom_torsion_site_symmetry_2
_geom_torsion_site_symmetry_3
_geom_torsion_site_symmetry_4
_geom_torsion
_geom_torsion_publ_flag
O1 C1 N1 C2 . . . . 179.72(2) ?
O1 C1 N1 H1 . . . . -2.0(5) ?
O1 C1 C8 C7 . . . . -68.06(3) ?
O1 C1 C8 C3 . . . . -176.72(2) ?
O1 C1 C8 H8 . . . . 55.6(5) ?
O2 C2 N1 C1 . . . . 177.07(2) ?
O2 C2 N1 H1 . . . . -1.3(5) ?
O2 C2 C3 C4 . . . . 74.34(2) ?
O2 C2 C3 C8 . . . . -176.43(2) ?
O2 C2 C3 H3 . . . . -48.9(5) ?
O3 C4 C3 C2 . . . . 76.85(2) ?
O3 C4 C3 C8 . . . . -34.10(3) ?
O3 C4 C3 H3 . . . . -158.8(6) ?
O3 C4 C9 C10 . . . . 69.30(3) ?
O3 C4 C9 H9B . . . . -169.(1) ?
O3 C4 C9 H9A . . . . -53.4(5) ?
O3 C4 C5 C6 . . . . 30.17(4) ?
O3 C4 C5 H5 . . . . -156.8(6) ?
O3 C7 C8 C1 . . . . -73.99(2) ?
O3 C7 C8 C3 . . . . 36.93(3) ?
O3 C7 C8 H8 . . . . 162.2(7) ?
O3 C7 C6 C5 . . . . -31.59(4) ?
O3 C7 C6 H6 . . . . 156.0(6) ?
N1 C2 C3 C4 . . . . -104.73(2) ?
N1 C2 C3 C8 . . . . 4.50(2) ?
N1 C2 C3 H3 . . . . 132.0(5) ?
N1 C1 C8 C7 . . . . 110.19(2) ?
N1 C1 C8 C3 . . . . 1.54(2) ?
N1 C1 C8 H8 . . . . -126.2(5) ?
H1 N1 C2 C3 . . . . 177.8(3) ?
H1 N1 C1 C8 . . . . 179.7(4) ?
C4 O3 C7 C8 . . . . -60.05(2) ?
C4 O3 C7 C6 . . . . 48.60(3) ?
C4 O3 C7 H7 . . . . 177.9(4) ?
C4 C3 C8 C1 . . . . 113.94(2) ?
C4 C3 C8 C7 . . . . -1.35(2) ?
C4 C3 C8 H8 . . . . -122.2(5) ?
C4 C9 C10 H10A . . . . -60.1(6) ?
C4 C9 C10 H10B . . . . -179.36(6) ?
C4 C9 C10 H10C . . . . 63.6(6) ?
C4 C5 C6 C7 . . . . 0.57(2) ?
C4 C5 C6 H6 . . . . 172.2(5) ?
C5 C4 O3 C7 . . . . -48.14(3) ?
C5 C4 C3 C2 . . . . -177.87(2) ?
C5 C4 C3 C8 . . . . 71.18(2) ?
C5 C4 C3 H3 . . . . -53.5(5) ?
C5 C4 C9 C10 . . . . -49.39(3) ?
C5 C4 C9 H9B . . . . 72.6(5) ?
C5 C4 C9 H9A . . . . -172.1(3) ?
C5 C6 C7 C8 . . . . 72.90(3) ?
C5 C6 C7 H7 . . . . -156.2(6) ?
H5 C5 C4 C3 . . . . 99.4(5) ?
H5 C5 C4 C9 . . . . -32.7(5) ?
H5 C5 C6 C7 . . . . -171.9(5) ?
H5 C5 C6 H6 . . . . -0.4(5) ?
C6 C7 C8 C1 . . . . 180.00(2) ?
C6 C7 C8 C3 . . . . -69.10(2) ?
C6 C7 C8 H8 . . . . 56.2(5) ?
C6 C5 C4 C3 . . . . -73.61(3) ?
C6 C5 C4 C9 . . . . 154.31(6) ?
H6 C6 C7 C8 . . . . -99.5(5) ?
H6 C6 C7 H7 . . . . 31.4(7) ?
C7 O3 C4 C3 . . . . 58.87(2) ?
C7 O3 C4 C9 . . . . -175.87(2) ?
C7 C8 C3 C2 . . . . -118.84(3) ?
C7 C8 C3 H3 . . . . 117.6(5) ?
H7 C7 C8 C1 . . . . 46.4(5) ?
H7 C7 C8 C3 . . . . 157.3(6) ?
H7 C7 C8 H8 . . . . -77.4(7) ?
C1 N1 C2 C3 . . . . -3.84(2) ?
C1 C8 C3 C2 . . . . -3.55(2) ?
C1 C8 C3 H3 . . . . -127.2(5) ?
C2 N1 C1 C8 . . . . 1.38(2) ?
C2 C3 C4 C9 . . . . -45.25(2) ?
C2 C3 C8 H8 . . . . 120.3(5) ?
C3 C4 C9 C10 . . . . -175.38(2) ?
C3 C4 C9 H9B . . . . -53.4(5) ?
C3 C4 C9 H9A . . . . 61.9(5) ?
H3 C3 C4 C9 . . . . 79.1(5) ?
H3 C3 C8 H8 . . . . -3.3(6) ?
C8 C3 C4 C9 . . . . -156.20(5) ?
H9B C9 C10 H10A . . . . 178.9(7) ?
H9B C9 C10 H10B . . . . 59.6(8) ?
H9B C9 C10 H10C . . . . -57.4(8) ?
H9A C9 C10 H10A . . . . 62.0(8) ?
H9A C9 C10 H10B . . . . -57.3(8) ?
H9A C9 C10 H10C . . . . -174.3(7) ?

_cod_database_fobs_code 2108585
